data_4063491
loop_
_publ_author_name
'Bouyahyi, Miloud'
'Roisnel, Thierry'
'Carpentier, Jean-Fran\,cois'

_publ_section_title
;
 Aluminum Complexes of Fluorinated \b-Diketonate Ligands: Syntheses,
 Structures, Intramolecular Reduction, and Use in Ring-Opening
 Polymerization of Lactide
;
_journal_issue 2
_journal_name_full Organometallics
_journal_page_first 491
_journal_page_last 500
_journal_paper_doi 10.1021/om9009312
_journal_volume 29
_journal_year 2010
_chemical_compound_source 'synthesis as described'
_chemical_formula_moiety 'C28 H22 Al2 F24 O10'
_chemical_formula_sum 'C28 H22 Al2 F24 O10'
_chemical_formula_weight 1028.42
_chemical_name_systematic
;
 ?
;
_space_group_IT_number 14
_symmetry_cell_setting monoclinic
_symmetry_Int_Tables_number 14
_symmetry_space_group_name_Hall '-P 2ybc'
_symmetry_space_group_name_H-M 'P 1 21/c 1'
_atom_sites_solution_hydrogens geom
_atom_sites_solution_primary direct
_atom_sites_solution_secondary difmap
_audit_conform_dict_location ftp://ftp.iucr.org/pub/cif_core.dic
_audit_conform_dict_name cif_core.dic
_audit_conform_dict_version 2.4
_audit_creation_date 2008-11-12T18:32:14-00:00
_audit_creation_method 'WinGX routine CIF_UPDATE'
_cell_angle_alpha 90
_cell_angle_beta 107.676(10)
_cell_angle_gamma 90
_cell_formula_units_Z 2
_cell_length_a 9.741(4)
_cell_length_b 18.539(7)
_cell_length_c 10.909(4)
_cell_measurement_reflns_used 1670
_cell_measurement_temperature 100(2)
_cell_measurement_theta_max 25.55
_cell_measurement_theta_min 2.45
_cell_measurement_wavelength 0.71073
_cell_volume 1877.0(13)
_computing_cell_refinement 'Bruker SMART, 2006'
_computing_data_collection 'Bruker SMART, 2006'
_computing_data_reduction 'Bruker SAINT, 2006'
_computing_molecular_graphics 'Ortep-3 for Windows (Farrugia, 1997)'
_computing_publication_material 'WinGX publication routines (Farrugia, 1999)'
_computing_structure_refinement 'SHELXL-97 (Sheldrick, 1997)'
_computing_structure_solution 'SIR97 (Altomare et al., 1999)'
_diffrn_ambient_temperature 100(2)
_diffrn_detector 'CCD plate'
_diffrn_measured_fraction_theta_full 0.987
_diffrn_measured_fraction_theta_max 0.987
_diffrn_measurement_device_type 'APEXII, Bruker-AXS'
_diffrn_measurement_method 'CCD rotation images, thin slices'
_diffrn_radiation_monochromator graphite
_diffrn_radiation_probe x-ray
_diffrn_radiation_type MoK\a
_diffrn_radiation_wavelength 0.71073
_diffrn_reflns_av_R_equivalents 0.1001
_diffrn_reflns_av_unetI/netI 0.1499
_diffrn_reflns_limit_h_max 12
_diffrn_reflns_limit_h_min -12
_diffrn_reflns_limit_k_max 23
_diffrn_reflns_limit_k_min -24
_diffrn_reflns_limit_l_max 13
_diffrn_reflns_limit_l_min -9
_diffrn_reflns_number 12629
_diffrn_reflns_theta_full 27.48
_diffrn_reflns_theta_max 27.48
_diffrn_reflns_theta_min 3.53
_exptl_absorpt_coefficient_mu 0.251
_exptl_absorpt_correction_T_max 0.983
_exptl_absorpt_correction_T_min 0.940
_exptl_absorpt_correction_type multi-scan
_exptl_absorpt_process_details
;
  [Sheldrick, G.M. (2002). SADABS Bruker AXS Inc., Madison, Wisconsin, USA]
;
_exptl_crystal_colour colourless
_exptl_crystal_density_diffrn 1.82
_exptl_crystal_density_method 'not measured'
_exptl_crystal_description prism
_exptl_crystal_F_000 1024
_exptl_crystal_size_max 0.22
_exptl_crystal_size_mid 0.16
_exptl_crystal_size_min 0.07
_refine_diff_density_max 0.862
_refine_diff_density_min -0.795
_refine_diff_density_rms 0.111
_refine_ls_extinction_method none
_refine_ls_goodness_of_fit_ref 1.107
_refine_ls_hydrogen_treatment constr
_refine_ls_matrix_type full
_refine_ls_number_parameters 277
_refine_ls_number_reflns 4252
_refine_ls_number_restraints 0
_refine_ls_restrained_S_all 1.107
_refine_ls_R_factor_all 0.1669
_refine_ls_R_factor_gt 0.0689
_refine_ls_shift/su_max 0.064
_refine_ls_shift/su_mean 0.007
_refine_ls_structure_factor_coef Fsqd
_refine_ls_weighting_details 'calc w=1/[\s^2^(Fo^2^)+(0.0496P)^2^+0.8810P] where P=(Fo^2^+2Fc^2^)/3'
_refine_ls_weighting_scheme calc
_refine_ls_wR_factor_gt 0.1285
_refine_ls_wR_factor_ref 0.1587
_reflns_number_gt 2170
_reflns_number_total 4252
_reflns_threshold_expression >2sigma(I)
_cod_data_source_file om9009312_si_002.cif
_cod_data_source_block Complex_6
_cod_original_sg_symbol_H-M 'P 21/c'
_cod_database_code 4063491

loop_
_symmetry_equiv_pos_as_xyz
'x, y, z'
'-x, y+1/2, -z+1/2'
'-x, -y, -z'
'x, -y-1/2, z-1/2'

loop_
_atom_site_label
_atom_site_type_symbol
_atom_site_fract_x
_atom_site_fract_y
_atom_site_fract_z
_atom_site_U_iso_or_equiv
_atom_site_adp_type
_atom_site_occupancy
_atom_site_calc_flag
_atom_site_refinement_flags
_atom_site_disorder_assembly
_atom_site_disorder_group
Al1 Al 0.63600(13) 0.00265(6) 0.11013(12) 0.0138(3) Uani 1 d . . .
O11 O 0.8001(3) 0.05427(14) 0.1369(3) 0.0180(7) Uani 1 d . . .
O12 O 0.5493(3) 0.03999(13) -0.0591(3) 0.0128(7) Uani 1 d . . .
C1 C 0.9086(5) 0.1704(2) 0.1699(5) 0.0218(11) Uani 1 d . . .
F11 F 1.0440(3) 0.14313(14) 0.2031(3) 0.0340(7) Uani 1 d . . .
F12 F 0.9145(3) 0.23434(13) 0.1151(3) 0.0346(8) Uani 1 d . . .
F13 F 0.8789(3) 0.18212(14) 0.2805(3) 0.0363(8) Uani 1 d . . .
C2 C 0.8014(5) 0.1184(2) 0.0816(4) 0.0159(10) Uani 1 d . . .
C3 C 0.7184(4) 0.1406(2) -0.0321(4) 0.0163(10) Uani 1 d . . .
H3 H 0.7262 0.1892 -0.0568 0.02 Uiso 1 calc R . .
C4 C 0.6115(4) 0.0913(2) -0.1242(4) 0.0128(10) Uani 1 d . . .
H4 H 0.5319 0.1219 -0.1792 0.015 Uiso 1 calc R . .
C5 C 0.6859(5) 0.0545(2) -0.2115(4) 0.0166(10) Uani 1 d . . .
F51 F 0.7929(3) 0.00978(13) -0.1500(2) 0.0249(6) Uani 1 d . . .
F52 F 0.5951(3) 0.01602(12) -0.3065(2) 0.0245(6) Uani 1 d . . .
F53 F 0.7451(3) 0.10498(13) -0.2701(2) 0.0250(6) Uani 1 d . . .
O13 O 0.6974(3) -0.03924(14) 0.2762(3) 0.0170(7) Uani 1 d . . .
O14 O 0.5561(3) 0.08223(14) 0.1860(3) 0.0162(7) Uani 1 d . . .
C6 C 0.8142(5) -0.0532(2) 0.4958(5) 0.0218(11) Uani 1 d . . .
F61 F 0.8700(3) -0.01599(15) 0.6037(3) 0.0410(5) Uani 1 d . . .
F62 F 0.7263(3) -0.10307(15) 0.5195(3) 0.0410(5) Uani 1 d . . .
F63 F 0.9227(3) -0.08785(15) 0.4707(3) 0.0410(5) Uani 1 d . . .
C7 C 0.7304(4) -0.0052(2) 0.3827(4) 0.0191(10) Uani 1 d . . .
C8 C 0.6927(5) 0.0634(2) 0.4051(4) 0.0192(11) Uani 1 d . . .
H8 H 0.7294 0.0847 0.4879 0.023 Uiso 1 calc R . .
C9 C 0.5984(5) 0.1016(2) 0.3026(4) 0.0167(10) Uani 1 d . . .
C10 C 0.5303(5) 0.1721(2) 0.3279(5) 0.0246(12) Uani 1 d . . .
F101 F 0.5627(3) 0.22633(12) 0.2588(3) 0.0320(7) Uani 1 d . . .
F102 F 0.5734(3) 0.19188(14) 0.4509(3) 0.0383(8) Uani 1 d . . .
F103 F 0.3865(3) 0.16655(13) 0.2914(3) 0.0342(7) Uani 1 d . . .
O15 O 0.7285(3) -0.08209(13) 0.0618(3) 0.0150(7) Uani 1 d . . .
C14 C 0.6719(5) -0.1560(2) 0.0602(5) 0.0207(11) Uani 1 d . . .
H14A H 0.5806 -0.1619 -0.0104 0.025 Uiso 1 calc R . .
H14B H 0.6546 -0.1676 0.1429 0.025 Uiso 1 calc R . .
C15 C 0.7889(5) -0.2040(2) 0.0391(5) 0.0269(12) Uani 1 d . . .
H15A H 0.7864 -0.2045 -0.0523 0.032 Uiso 1 calc R . .
H15B H 0.7814 -0.2541 0.0681 0.032 Uiso 1 calc R . .
C16 C 0.9252(5) -0.1659(2) 0.1249(5) 0.0278(12) Uani 1 d . . .
H16A H 0.9419 -0.1774 0.2169 0.033 Uiso 1 calc R . .
H16B H 1.0114 -0.1795 0.1002 0.033 Uiso 1 calc R . .
C17 C 0.8887(5) -0.0870(2) 0.0980(5) 0.0259(12) Uani 1 d . . .
H17A H 0.934 -0.0575 0.1755 0.031 Uiso 1 calc R . .
H17B H 0.9234 -0.0696 0.0268 0.031 Uiso 1 calc R . .

loop_
_atom_site_aniso_label
_atom_site_aniso_U_11
_atom_site_aniso_U_22
_atom_site_aniso_U_33
_atom_site_aniso_U_23
_atom_site_aniso_U_13
_atom_site_aniso_U_12
Al1 0.0189(7) 0.0140(6) 0.0027(8) -0.0001(5) -0.0053(5) -0.0005(5)
O11 0.0239(17) 0.0144(14) 0.0088(18) 0.0006(12) -0.0055(13) -0.0018(12)
O12 0.0192(16) 0.0121(14) 0.0023(17) 0.0021(11) -0.0038(13) -0.0021(12)
C1 0.029(3) 0.018(2) 0.013(3) -0.001(2) -0.002(2) -0.006(2)
F11 0.0232(15) 0.0394(16) 0.0272(19) -0.0005(14) -0.0105(13) -0.0088(13)
F12 0.0491(19) 0.0190(14) 0.0232(19) 0.0002(12) -0.0079(14) -0.0144(13)
F13 0.053(2) 0.0369(16) 0.0152(19) -0.0139(13) 0.0041(15) -0.0189(14)
C2 0.021(2) 0.012(2) 0.010(3) 0.0005(18) -0.003(2) -0.0058(17)
C3 0.024(2) 0.011(2) 0.010(3) -0.0007(18) -0.002(2) -0.0018(18)
C4 0.016(2) 0.013(2) 0.004(3) 0.0030(17) -0.0047(19) -0.0014(17)
C5 0.022(2) 0.020(2) 0.005(3) 0.0033(19) -0.001(2) -0.0051(19)
F51 0.0270(15) 0.0298(14) 0.0148(16) 0.0004(12) 0.0015(12) 0.0100(12)
F52 0.0298(15) 0.0293(14) 0.0107(16) -0.0084(12) 0.0009(12) -0.0090(11)
F53 0.0326(16) 0.0279(14) 0.0137(17) -0.0016(11) 0.0059(13) -0.0092(12)
O13 0.0241(17) 0.0172(15) 0.0034(19) 0.0006(12) -0.0051(14) -0.0007(13)
O14 0.0242(17) 0.0155(14) 0.0038(19) -0.0005(12) -0.0030(14) -0.0028(12)
C6 0.027(3) 0.023(2) 0.012(3) 0.000(2) 0.000(2) -0.004(2)
F61 0.0516(12) 0.0461(11) 0.0144(10) 0.0105(8) -0.0063(8) 0.0076(9)
F62 0.0516(12) 0.0461(11) 0.0144(10) 0.0105(8) -0.0063(8) 0.0076(9)
F63 0.0516(12) 0.0461(11) 0.0144(10) 0.0105(8) -0.0063(8) 0.0076(9)
C7 0.020(2) 0.026(2) 0.006(3) 0.004(2) -0.005(2) -0.001(2)
C8 0.028(3) 0.018(2) 0.005(3) -0.0017(18) -0.004(2) -0.0073(19)
C9 0.029(3) 0.017(2) 0.003(3) 0.0012(18) 0.002(2) -0.0045(19)
C10 0.036(3) 0.017(2) 0.018(3) -0.007(2) 0.005(2) -0.005(2)
F101 0.058(2) 0.0148(13) 0.0212(18) -0.0013(11) 0.0091(15) -0.0017(12)
F102 0.066(2) 0.0285(15) 0.0133(18) -0.0084(13) 0.0011(15) 0.0044(14)
F103 0.0335(17) 0.0305(15) 0.038(2) -0.0071(13) 0.0100(15) 0.0032(13)
O15 0.0178(16) 0.0134(14) 0.0083(19) 0.0037(12) -0.0044(13) -0.0011(12)
C14 0.025(3) 0.012(2) 0.017(3) 0.0008(18) -0.004(2) -0.0025(18)
C15 0.026(3) 0.019(2) 0.032(3) -0.004(2) 0.002(2) 0.002(2)
C16 0.028(3) 0.024(2) 0.028(3) 0.009(2) 0.004(2) 0.007(2)
C17 0.017(2) 0.022(2) 0.032(3) -0.003(2) -0.002(2) 0.0026(19)

loop_
_atom_type_symbol
_atom_type_description
_atom_type_scat_dispersion_real
_atom_type_scat_dispersion_imag
_atom_type_scat_source
C C 0.0033 0.0016 'International Tables Vol C Tables 4.2.6.8 and 6.1.1.4'
H H 0 0 'International Tables Vol C Tables 4.2.6.8 and 6.1.1.4'
O O 0.0106 0.006 'International Tables Vol C Tables 4.2.6.8 and 6.1.1.4'
F F 0.0171 0.0103 'International Tables Vol C Tables 4.2.6.8 and 6.1.1.4'
Al Al 0.0645 0.0514 'International Tables Vol C Tables 4.2.6.8 and 6.1.1.4'

loop_
_geom_angle_atom_site_label_1
_geom_angle_atom_site_label_2
_geom_angle_atom_site_label_3
_geom_angle
_geom_angle_site_symmetry_1
_geom_angle_site_symmetry_3
_geom_angle_publ_flag
O11 Al1 O12 170.19(14) . 3_655 ?
O11 Al1 O13 93.19(13) . . ?
O12 Al1 O13 96.09(13) 3_655 . ?
O11 Al1 O12 94.25(13) . . ?
O12 Al1 O12 76.40(13) 3_655 . ?
O13 Al1 O12 172.39(14) . . ?
O11 Al1 O15 90.67(13) . . ?
O12 Al1 O15 93.50(13) 3_655 . ?
O13 Al1 O15 83.75(13) . . ?
O12 Al1 O15 97.76(13) . . ?
O11 Al1 O14 88.77(13) . . ?
O12 Al1 O14 88.47(13) 3_655 . ?
O13 Al1 O14 87.43(13) . . ?
O12 Al1 O14 91.12(13) . . ?
O15 Al1 O14 171.12(14) . . ?
O11 Al1 Al1 132.17(12) . 3_655 ?
O12 Al1 Al1 38.42(9) 3_655 3_655 ?
O13 Al1 Al1 134.49(12) . 3_655 ?
O12 Al1 Al1 37.98(8) . 3_655 ?
O15 Al1 Al1 97.18(10) . 3_655 ?
O14 Al1 Al1 89.75(10) . 3_655 ?
C2 O11 Al1 121.8(3) . . ?
C4 O12 Al1 130.0(2) . 3_655 ?
C4 O12 Al1 126.3(2) . . ?
Al1 O12 Al1 103.60(13) 3_655 . ?
F12 C1 F13 108.1(4) . . ?
F12 C1 F11 106.2(4) . . ?
F13 C1 F11 106.1(4) . . ?
F12 C1 C2 113.1(4) . . ?
F13 C1 C2 112.1(4) . . ?
F11 C1 C2 110.8(3) . . ?
C3 C2 O11 127.9(4) . . ?
C3 C2 C1 120.0(4) . . ?
O11 C2 C1 112.0(4) . . ?
C2 C3 C4 122.3(4) . . ?
C2 C3 H3 118.8 . . ?
C4 C3 H3 118.8 . . ?
O12 C4 C3 112.5(3) . . ?
O12 C4 C5 111.5(3) . . ?
C3 C4 C5 108.9(3) . . ?
O12 C4 H4 107.9 . . ?
C3 C4 H4 107.9 . . ?
C5 C4 H4 107.9 . . ?
F51 C5 F52 106.7(3) . . ?
F51 C5 F53 106.6(3) . . ?
F52 C5 F53 106.1(3) . . ?
F51 C5 C4 114.1(4) . . ?
F52 C5 C4 113.2(3) . . ?
F53 C5 C4 109.7(3) . . ?
C7 O13 Al1 126.0(3) . . ?
C9 O14 Al1 126.0(3) . . ?
F63 C6 F62 107.5(4) . . ?
F63 C6 F61 107.1(4) . . ?
F62 C6 F61 107.5(4) . . ?
F63 C6 C7 112.0(4) . . ?
F62 C6 C7 109.9(4) . . ?
F61 C6 C7 112.7(4) . . ?
O13 C7 C8 128.1(4) . . ?
O13 C7 C6 111.8(4) . . ?
C8 C7 C6 120.0(4) . . ?
C7 C8 C9 118.2(4) . . ?
C7 C8 H8 120.9 . . ?
C9 C8 H8 120.9 . . ?
O14 C9 C8 126.3(4) . . ?
O14 C9 C10 113.5(4) . . ?
C8 C9 C10 120.1(4) . . ?
F102 C10 F103 107.6(4) . . ?
F102 C10 F101 107.6(3) . . ?
F103 C10 F101 107.0(4) . . ?
F102 C10 C9 113.4(4) . . ?
F103 C10 C9 110.7(3) . . ?
F101 C10 C9 110.3(4) . . ?
C14 O15 C17 107.6(3) . . ?
C14 O15 Al1 123.2(2) . . ?
C17 O15 Al1 120.4(2) . . ?
O15 C14 C15 104.6(3) . . ?
O15 C14 H14A 110.8 . . ?
C15 C14 H14A 110.8 . . ?
O15 C14 H14B 110.8 . . ?
C15 C14 H14B 110.8 . . ?
H14A C14 H14B 108.9 . . ?
C14 C15 C16 100.7(4) . . ?
C14 C15 H15A 111.6 . . ?
C16 C15 H15A 111.6 . . ?
C14 C15 H15B 111.6 . . ?
C16 C15 H15B 111.6 . . ?
H15A C15 H15B 109.4 . . ?
C17 C16 C15 102.6(4) . . ?
C17 C16 H16A 111.3 . . ?
C15 C16 H16A 111.3 . . ?
C17 C16 H16B 111.2 . . ?
C15 C16 H16B 111.2 . . ?
H16A C16 H16B 109.2 . . ?
O15 C17 C16 106.0(3) . . ?
O15 C17 H17A 110.5 . . ?
C16 C17 H17A 110.5 . . ?
O15 C17 H17B 110.5 . . ?
C16 C17 H17B 110.5 . . ?
H17A C17 H17B 108.7 . . ?

loop_
_geom_bond_atom_site_label_1
_geom_bond_atom_site_label_2
_geom_bond_distance
_geom_bond_site_symmetry_2
_geom_bond_publ_flag
Al1 O11 1.809(3) . ?
Al1 O12 1.893(3) 3_655 ?
Al1 O13 1.894(3) . ?
Al1 O12 1.911(3) . ?
Al1 O15 1.961(3) . ?
Al1 O14 1.964(3) . ?
Al1 Al1 2.989(3) 3_655 ?
O11 C2 1.335(5) . ?
O12 C4 1.428(5) . ?
O12 Al1 1.893(3) 3_655 ?
C1 F12 1.336(5) . ?
C1 F13 1.341(5) . ?
C1 F11 1.356(5) . ?
C1 C2 1.529(6) . ?
C2 C3 1.324(6) . ?
C3 C4 1.514(5) . ?
C3 H3 0.95 . ?
C4 C5 1.522(6) . ?
C4 H4 1 . ?
C5 F51 1.342(5) . ?
C5 F52 1.345(5) . ?
C5 F53 1.356(5) . ?
O13 C7 1.274(5) . ?
O14 C9 1.264(5) . ?
C6 F63 1.335(5) . ?
C6 F62 1.338(5) . ?
C6 F61 1.330(5) . ?
C6 C7 1.538(6) . ?
C7 C8 1.367(6) . ?
C8 C9 1.404(6) . ?
C8 H8 0.95 . ?
C9 C10 1.528(6) . ?
C10 F102 1.330(5) . ?
C10 F103 1.339(5) . ?
C10 F101 1.351(5) . ?
O15 C14 1.476(4) . ?
O15 C17 1.492(5) . ?
C14 C15 1.517(6) . ?
C14 H14A 0.99 . ?
C14 H14B 0.99 . ?
C15 C16 1.544(6) . ?
C15 H15A 0.99 . ?
C15 H15B 0.99 . ?
C16 C17 1.512(6) . ?
C16 H16A 0.99 . ?
C16 H16B 0.99 . ?
C17 H17A 0.99 . ?
C17 H17B 0.99 . ?

loop_
_geom_torsion_atom_site_label_1
_geom_torsion_atom_site_label_2
_geom_torsion_atom_site_label_3
_geom_torsion_atom_site_label_4
_geom_torsion
_geom_torsion_site_symmetry_1
_geom_torsion_site_symmetry_2
_geom_torsion_site_symmetry_3
_geom_torsion_site_symmetry_4
_geom_torsion_publ_flag
O13 Al1 O11 C2 -148.7(3) . . . . ?
O12 Al1 O11 C2 29.7(3) . . . . ?
O15 Al1 O11 C2 127.5(3) . . . . ?
O14 Al1 O11 C2 -61.3(3) . . . . ?
Al1 Al1 O11 C2 27.2(4) 3_655 . . . ?
O11 Al1 O12 C4 -0.3(3) . . . . ?
O12 Al1 O12 C4 176.7(4) 3_655 . . . ?
O15 Al1 O12 C4 -91.5(3) . . . . ?
O14 Al1 O12 C4 88.6(3) . . . . ?
Al1 Al1 O12 C4 176.7(4) 3_655 . . . ?
O11 Al1 O12 Al1 -177.00(15) . . . 3_655 ?
O12 Al1 O12 Al1 0 3_655 . . 3_655 ?
O15 Al1 O12 Al1 91.75(14) . . . 3_655 ?
O14 Al1 O12 Al1 -88.15(14) . . . 3_655 ?
Al1 O11 C2 C3 -32.1(6) . . . . ?
Al1 O11 C2 C1 144.1(3) . . . . ?
F12 C1 C2 C3 -5.2(6) . . . . ?
F13 C1 C2 C3 117.2(5) . . . . ?
F11 C1 C2 C3 -124.3(4) . . . . ?
F12 C1 C2 O11 178.2(4) . . . . ?
F13 C1 C2 O11 -59.3(5) . . . . ?
F11 C1 C2 O11 59.1(5) . . . . ?
O11 C2 C3 C4 -4.7(7) . . . . ?
C1 C2 C3 C4 179.3(4) . . . . ?
Al1 O12 C4 C3 148.5(3) 3_655 . . . ?
Al1 O12 C4 C3 -27.3(4) . . . . ?
Al1 O12 C4 C5 -88.8(4) 3_655 . . . ?
Al1 O12 C4 C5 95.4(3) . . . . ?
C2 C3 C4 O12 34.0(6) . . . . ?
C2 C3 C4 C5 -90.2(5) . . . . ?
O12 C4 C5 F51 -59.7(4) . . . . ?
C3 C4 C5 F51 65.0(4) . . . . ?
O12 C4 C5 F52 62.6(4) . . . . ?
C3 C4 C5 F52 -172.7(3) . . . . ?
O12 C4 C5 F53 -179.2(3) . . . . ?
C3 C4 C5 F53 -54.4(4) . . . . ?
O11 Al1 O13 C7 59.7(3) . . . . ?
O12 Al1 O13 C7 -117.1(3) 3_655 . . . ?
O15 Al1 O13 C7 150.0(3) . . . . ?
O14 Al1 O13 C7 -28.9(3) . . . . ?
Al1 Al1 O13 C7 -116.1(3) 3_655 . . . ?
O11 Al1 O14 C9 -68.1(3) . . . . ?
O12 Al1 O14 C9 121.3(3) 3_655 . . . ?
O13 Al1 O14 C9 25.2(3) . . . . ?
O12 Al1 O14 C9 -162.3(3) . . . . ?
Al1 Al1 O14 C9 159.7(3) 3_655 . . . ?
Al1 O13 C7 C8 20.2(6) . . . . ?
Al1 O13 C7 C6 -164.2(3) . . . . ?
F63 C6 C7 O13 48.8(5) . . . . ?
F62 C6 C7 O13 -70.6(5) . . . . ?
F61 C6 C7 O13 169.6(4) . . . . ?
F63 C6 C7 C8 -135.2(4) . . . . ?
F62 C6 C7 C8 105.4(5) . . . . ?
F61 C6 C7 C8 -14.4(6) . . . . ?
O13 C7 C8 C9 4.6(7) . . . . ?
C6 C7 C8 C9 -170.7(4) . . . . ?
Al1 O14 C9 C8 -11.7(6) . . . . ?
Al1 O14 C9 C10 171.3(3) . . . . ?
C7 C8 C9 O14 -8.6(7) . . . . ?
C7 C8 C9 C10 168.2(4) . . . . ?
O14 C9 C10 F102 179.1(4) . . . . ?
C8 C9 C10 F102 1.9(6) . . . . ?
O14 C9 C10 F103 58.1(5) . . . . ?
C8 C9 C10 F103 -119.1(4) . . . . ?
O14 C9 C10 F101 -60.1(5) . . . . ?
C8 C9 C10 F101 122.7(4) . . . . ?
O11 Al1 O15 C14 161.9(3) . . . . ?
O12 Al1 O15 C14 -27.0(3) 3_655 . . . ?
O13 Al1 O15 C14 68.7(3) . . . . ?
O12 Al1 O15 C14 -103.8(3) . . . . ?
Al1 Al1 O15 C14 -65.4(3) 3_655 . . . ?
O11 Al1 O15 C17 18.3(3) . . . . ?
O12 Al1 O15 C17 -170.6(3) 3_655 . . . ?
O13 Al1 O15 C17 -74.8(3) . . . . ?
O12 Al1 O15 C17 112.7(3) . . . . ?
Al1 Al1 O15 C17 151.0(3) 3_655 . . . ?
C17 O15 C14 C15 -23.6(4) . . . . ?
Al1 O15 C14 C15 -171.1(3) . . . . ?
O15 C14 C15 C16 40.0(4) . . . . ?
C14 C15 C16 C17 -41.3(5) . . . . ?
C14 O15 C17 C16 -3.1(5) . . . . ?
Al1 O15 C17 C16 145.5(3) . . . . ?
C15 C16 C17 O15 27.8(5) . . . . ?
